data_7223094
loop_
_publ_author_name
'Fujita, Wataru'

_publ_section_title
;
 Convenient crystal growth, structural determination and magnetic studies
 of layered copper hydroxides containing aromatic sulfonates
;
_journal_issue 47
_journal_name_full CrystEngComm
_journal_page_first 9193
_journal_paper_doi 10.1039/C5CE01731A
_journal_volume 17
_journal_year 2015
_chemical_formula_moiety 'C12 H22 Cu4 O14 S'
_chemical_formula_sum 'C12 H22 Cu4 O14 S'
_chemical_formula_weight 676.54
_space_group_crystal_system triclinic
_space_group_IT_number 2
_space_group_name_Hall '-P 1'
_space_group_name_H-M_alt 'P -1'
_symmetry_space_group_name_Hall '-P 1'
_symmetry_space_group_name_H-M 'P -1'
_atom_sites_solution_hydrogens geom
_atom_sites_solution_primary direct
_atom_sites_solution_secondary difmap
_audit_update_record
;
2015-10-05 deposited with the CCDC.
2015-10-28 downloaded from the CCDC.
;
_cell_angle_alpha 90.034(4)
_cell_angle_beta 95.059(5)
_cell_angle_gamma 99.868(5)
_cell_formula_units_Z 2
_cell_length_a 8.1058(6)
_cell_length_b 8.5966(7)
_cell_length_c 15.1429(12)
_cell_measurement_reflns_used 2485
_cell_measurement_temperature 200
_cell_measurement_theta_max 25.00
_cell_measurement_theta_min 3.00
_cell_volume 1035.40(14)
_computing_cell_refinement 'CrystalClear-SM Expert 2.0 r4'
_computing_data_collection 'CrystalClear-SM Expert 2.0 r4 (Rigaku, 2009)'
_computing_data_reduction 'CrystalClear-SM Expert 2.0 r4'
_computing_molecular_graphics 'CrystalStructure 4.2'
_computing_publication_material 'CrystalStructure 4.2 (Rigaku, 2015)'
_computing_structure_refinement 'SHELXL Version 2014/7 (Sheldrick, 2008)'
_computing_structure_solution 'SHELXT Version 2014/4 (Sheldrick, 2014)'
_diffrn_ambient_temperature 200
_diffrn_detector_area_resol_mean 14.706
_diffrn_measured_fraction_theta_full 0.958
_diffrn_measured_fraction_theta_max 0.958
_diffrn_measurement_device_type 'Rigaku Mercury70'
_diffrn_measurement_method \w
_diffrn_radiation_type 'Mo K\a'
_diffrn_radiation_wavelength 0.71075
_diffrn_reflns_av_R_equivalents 0.0829
_diffrn_reflns_laue_measured_fraction_full 0.958
_diffrn_reflns_laue_measured_fraction_max 0.958
_diffrn_reflns_limit_h_max 9
_diffrn_reflns_limit_h_min -9
_diffrn_reflns_limit_k_max 9
_diffrn_reflns_limit_k_min -10
_diffrn_reflns_limit_l_max 18
_diffrn_reflns_limit_l_min -17
_diffrn_reflns_number 6425
_diffrn_reflns_point_group_measured_fraction_full 0.958
_diffrn_reflns_point_group_measured_fraction_max 0.958
_diffrn_reflns_theta_full 25.023
_diffrn_reflns_theta_max 25.023
_diffrn_reflns_theta_min 3.001
_diffrn_standards_number 0
_exptl_absorpt_coefficient_mu 4.222
_exptl_absorpt_correction_T_max 0.919
_exptl_absorpt_correction_T_min 0.561
_exptl_absorpt_correction_type multi-scan
_exptl_absorpt_process_details 'REQAB (Rigaku, 1998)'
_exptl_crystal_colour 'light blue'
_exptl_crystal_density_diffrn 2.170
_exptl_crystal_density_method 'not measured'
_exptl_crystal_description plate
_exptl_crystal_F_000 676.00
_exptl_crystal_size_max 0.700
_exptl_crystal_size_mid 0.500
_exptl_crystal_size_min 0.020
_refine_diff_density_max 1.20
_refine_diff_density_min -1.38
_refine_ls_extinction_method none
_refine_ls_goodness_of_fit_ref 0.928
_refine_ls_hydrogen_treatment mixed
_refine_ls_number_parameters 320
_refine_ls_number_reflns 3504
_refine_ls_number_restraints 88
_refine_ls_R_factor_all 0.0577
_refine_ls_R_factor_gt 0.0486
_refine_ls_shift/su_max 0.000
_refine_ls_structure_factor_coef Fsqd
_refine_ls_weighting_details 'w = 1/[\s^2^(Fo^2^)+(0.0646P)^2^] where P=(Fo^2^+2Fc^2^)/3'
_refine_ls_weighting_scheme calc
_refine_ls_wR_factor_gt 0.1291
_refine_ls_wR_factor_ref 0.1368
_reflns_Friedel_coverage 0.000
_reflns_number_gt 2547
_reflns_number_total 3504
_reflns_threshold_expression F^2^>2.0\s(F^2^)
_cod_data_source_file c5ce01731a2.cif
_cod_data_source_block 131120f1
_cod_depositor_comments 'Adding full bibliography for 7223093--7223096.cif.'
_cod_database_code 7223094

loop_
_space_group_symop_id
_space_group_symop_operation_xyz
1 +X,+Y,+Z
2 -X,-Y,-Z

loop_
_atom_site_label
_atom_site_type_symbol
_atom_site_fract_x
_atom_site_fract_y
_atom_site_fract_z
_atom_site_U_iso_or_equiv
_atom_site_adp_type
_atom_site_occupancy
_atom_site_site_symmetry_order
_atom_site_calc_flag
_atom_site_refinement_flags_posn
_atom_site_refinement_flags_adp
_atom_site_refinement_flags_occupancy
Cu1 Cu 0.26981(8) 0.76464(7) 0.51654(5) 0.0069(2) Uani 1 1 d . U .
Cu2 Cu 0.63730(8) 0.87045(7) 0.51474(5) 0.0069(2) Uani 1 1 d . U .
Cu3 Cu 1.0000 1.0000 0.5000 0.0065(2) Uani 1 2 d S U P
Cu4 Cu 0.5000 0.5000 0.5000 0.0078(3) Uani 1 2 d S U P
Cu5 Cu 0.88037(8) 0.61514(7) 0.50541(4) 0.0067(2) Uani 1 1 d . U .
S1 S 1.2332(2) 0.70779(17) 0.24113(10) 0.0170(4) Uani 1 1 d . . .
O1 O 1.1423(6) 0.5693(5) 0.2837(3) 0.0261(11) Uani 1 1 d . . .
O2 O 1.4119(6) 0.7400(6) 0.2723(3) 0.0310(12) Uani 1 1 d . . .
O3 O 1.1501(6) 0.8449(5) 0.2537(3) 0.0316(12) Uani 1 1 d . . .
O4 O 0.0993(5) 0.7875(4) 0.5981(2) 0.0079(8) Uani 1 1 d . U .
O5 O 0.2680(5) 0.7741(5) 0.7214(3) 0.0185(10) Uani 1 1 d . U .
O6 O 0.4519(5) 0.9175(5) 0.5761(3) 0.0103(9) Uani 1 1 d D . .
H6A H 0.416(7) 0.917(8) 0.615(3) 0.012 Uiso 1 1 d D U .
O7 O 0.8145(5) 1.0395(5) 0.5646(2) 0.0068(8) Uani 1 1 d D . .
H7A H 0.787(7) 1.057(7) 0.604(3) 0.008 Uiso 1 1 d D U .
O8 O 0.4568(5) 0.7081(4) 0.4556(3) 0.0076(9) Uani 1 1 d D . .
H8A H 0.481(7) 0.661(6) 0.426(3) 0.009 Uiso 1 1 d D U .
O9 O 0.8322(5) 0.8179(4) 0.4532(2) 0.0068(8) Uani 1 1 d D . .
H9A H 0.841(8) 0.786(7) 0.414(3) 0.008 Uiso 1 1 d D U .
O10 O 0.3204(6) 0.5053(5) 0.6305(3) 0.0194(10) Uani 1 1 d D . .
H10A H 0.310(8) 0.435(5) 0.671(3) 0.023 Uiso 1 1 d D U .
H10B H 0.307(8) 0.589(4) 0.658(3) 0.023 Uiso 1 1 d D U .
O11 O 0.6900(5) 0.6181(4) 0.5728(2) 0.0073(9) Uani 1 1 d . . .
H11A H 0.712(8) 0.573(7) 0.610(4) 0.009 Uiso 1 1 d . U .
O12 O 1.0924(5) 0.6023(5) 0.4560(3) 0.0076(8) Uani 1 1 d D . .
H12D H 1.116(8) 0.584(7) 0.416(3) 0.009 Uiso 1 1 d D U .
O13 O 0.8053(6) 0.7665(5) 0.2773(3) 0.0226(11) Uani 1 1 d D . .
H13B H 0.902(3) 0.791(7) 0.257(4) 0.027 Uiso 1 1 d D U .
H13A H 0.724(5) 0.804(7) 0.251(4) 0.027 Uiso 1 1 d D U .
O14 O 0.6298(7) 0.9497(6) 0.1713(4) 0.0412(14) Uani 1 1 d D . .
H14A H 0.627(8) 0.998(2) 0.1217(8) 0.049 Uiso 1 1 d D U .
H14B H 0.539(5) 0.935(9) 0.199(4) 0.049 Uiso 1 1 d D U .
C1 C 1.2232(7) 0.6690(7) 0.1261(4) 0.0173(14) Uani 1 1 d . . .
C2 C 1.1640(9) 0.7757(8) 0.0692(4) 0.0299(17) Uani 1 1 d . . .
H2 H 1.1326 0.8678 0.0927 0.036 Uiso 1 1 calc R U .
C3 C 1.1496(10) 0.7512(10) -0.0210(5) 0.044(2) Uani 1 1 d . . .
H3 H 1.1094 0.8273 -0.0589 0.052 Uiso 1 1 calc R U .
C4 C 1.1923(9) 0.6181(10) -0.0577(5) 0.041(2) Uani 1 1 d . . .
H4 H 1.1827 0.6031 -0.1202 0.050 Uiso 1 1 calc R U .
C5 C 1.2512(9) 0.5032(9) -0.0006(5) 0.0314(17) Uani 1 1 d . . .
C6 C 1.2952(9) 0.3645(10) -0.0373(5) 0.043(2) Uani 1 1 d . . .
H6 H 1.2824 0.3475 -0.0997 0.052 Uiso 1 1 calc R U .
C7 C 1.3552(10) 0.2569(9) 0.0163(6) 0.046(2) Uani 1 1 d . . .
H7 H 1.3844 0.1648 -0.0085 0.055 Uiso 1 1 calc R U .
C8 C 1.3742(9) 0.2824(8) 0.1097(5) 0.0376(19) Uani 1 1 d . . .
H8 H 1.4143 0.2054 0.1469 0.045 Uiso 1 1 calc R U .
C9 C 1.3359(8) 0.4159(8) 0.1475(4) 0.0270(16) Uani 1 1 d . . .
H9 H 1.3532 0.4325 0.2099 0.032 Uiso 1 1 calc R U .
C10 C 1.2704(8) 0.5285(7) 0.0926(4) 0.0216(15) Uani 1 1 d . . .
C11 C 0.1299(7) 0.7913(6) 0.6846(4) 0.0096(11) Uani 1 1 d . U .
C12 C -0.0117(7) 0.8162(6) 0.7379(4) 0.0135(13) Uani 1 1 d . U .
H12A H 0.0233 0.9117 0.7750 0.016 Uiso 1 1 calc R U .
H12B H -0.0404 0.7249 0.7758 0.016 Uiso 1 1 calc R U .
H12C H -0.1101 0.8283 0.6977 0.016 Uiso 1 1 calc R U .

loop_
_atom_site_aniso_label
_atom_site_aniso_U_11
_atom_site_aniso_U_22
_atom_site_aniso_U_33
_atom_site_aniso_U_23
_atom_site_aniso_U_13
_atom_site_aniso_U_12
Cu1 0.0027(4) 0.0023(4) 0.0153(4) -0.0014(3) -0.0007(3) -0.0005(3)
Cu2 0.0022(4) 0.0019(4) 0.0159(4) -0.0018(3) -0.0001(3) -0.0008(3)
Cu3 0.0023(5) 0.0017(5) 0.0152(5) -0.0013(4) 0.0001(4) -0.0006(4)
Cu4 0.0030(5) 0.0012(5) 0.0184(5) -0.0009(4) -0.0013(4) -0.0006(4)
Cu5 0.0030(4) 0.0014(3) 0.0156(4) 0.0002(3) 0.0002(3) 0.0005(3)
S1 0.0216(9) 0.0134(8) 0.0155(8) -0.0004(6) -0.0004(7) 0.0027(7)
O1 0.030(3) 0.021(2) 0.024(2) -0.002(2) 0.007(2) -0.007(2)
O2 0.024(3) 0.045(3) 0.022(2) -0.005(2) -0.004(2) 0.002(2)
O3 0.048(3) 0.018(2) 0.032(3) -0.005(2) -0.001(2) 0.017(2)
O4 0.0070(12) 0.0086(11) 0.0078(11) -0.0007(9) -0.0003(9) 0.0012(9)
O5 0.016(2) 0.018(2) 0.021(2) -0.0018(18) -0.0036(18) 0.0057(18)
O6 0.009(2) 0.010(2) 0.011(2) -0.0047(18) 0.0021(18) -0.0008(17)
O7 0.005(2) 0.0055(19) 0.009(2) -0.0055(17) -0.0013(17) -0.0009(16)
O8 0.006(2) 0.003(2) 0.014(2) -0.0026(16) 0.0015(18) 0.0001(17)
O9 0.003(2) 0.006(2) 0.010(2) -0.0039(17) 0.0001(18) -0.0018(16)
O10 0.026(3) 0.009(2) 0.025(3) 0.0014(18) 0.004(2) 0.006(2)
O11 0.006(2) 0.006(2) 0.010(2) 0.0016(16) -0.0008(18) 0.0018(17)
O12 0.004(2) 0.0035(19) 0.015(2) -0.0018(17) 0.0017(18) -0.0014(16)
O13 0.021(3) 0.024(3) 0.021(2) 0.001(2) -0.006(2) 0.002(2)
O14 0.044(3) 0.032(3) 0.045(3) 0.004(3) -0.005(3) 0.003(3)
C1 0.013(3) 0.019(3) 0.018(3) 0.001(3) 0.001(3) -0.002(3)
C2 0.034(4) 0.033(4) 0.023(4) 0.005(3) 0.003(3) 0.008(3)
C3 0.053(6) 0.051(5) 0.031(4) 0.014(4) -0.002(4) 0.020(4)
C4 0.035(5) 0.067(6) 0.018(4) -0.006(4) -0.005(4) 0.001(4)
C5 0.022(4) 0.040(4) 0.030(4) -0.009(3) 0.003(3) -0.002(3)
C6 0.025(4) 0.058(6) 0.043(5) -0.033(4) 0.003(4) -0.004(4)
C7 0.039(5) 0.038(5) 0.060(6) -0.020(4) 0.011(4) 0.005(4)
C8 0.037(5) 0.028(4) 0.052(5) -0.002(4) 0.016(4) 0.014(4)
C9 0.026(4) 0.027(4) 0.028(4) -0.003(3) 0.009(3) 0.003(3)
C10 0.014(4) 0.024(4) 0.024(4) -0.005(3) 0.007(3) -0.005(3)
C11 0.0102(14) 0.0084(14) 0.0104(14) -0.0004(9) 0.0003(9) 0.0020(10)
C12 0.015(3) 0.012(3) 0.014(3) -0.002(2) 0.003(2) 0.003(2)

loop_
_atom_type_symbol
_atom_type_description
_atom_type_scat_dispersion_real
_atom_type_scat_dispersion_imag
_atom_type_scat_source
C C 0.0033 0.0016
;
International Tables for Crystallography
(Vol. C, Tables 4.2.6.8 and 6.1.1.4)
;
H H 0.0000 0.0000
;
International Tables for Crystallography
(Vol. C, Table 6.1.1.4)
;
O O 0.0106 0.0060
;
International Tables for Crystallography
(Vol. C, Tables 4.2.6.8 and 6.1.1.4)
;
S S 0.1246 0.1234
;
International Tables for Crystallography
(Vol. C, Tables 4.2.6.8 and 6.1.1.4)
;
Cu Cu 0.3201 1.2651
;
International Tables for Crystallography
(Vol. C, Tables 4.2.6.8 and 6.1.1.4)
;

loop_
_geom_angle_atom_site_label_1
_geom_angle_atom_site_label_2
_geom_angle_atom_site_label_3
_geom_angle
_geom_angle_site_symmetry_1
_geom_angle_site_symmetry_3
O6 Cu1 O4 96.85(16) . .
O6 Cu1 O8 81.80(16) . .
O4 Cu1 O8 166.77(16) . .
O6 Cu1 O12 177.31(17) . 1_455
O4 Cu1 O12 84.92(16) . 1_455
O8 Cu1 O12 96.01(16) . 1_455
O6 Cu1 O7 89.51(16) . 2_676
O4 Cu1 O7 88.68(15) . 2_676
O8 Cu1 O7 104.44(16) . 2_676
O12 Cu1 O7 92.56(15) 1_455 2_676
O6 Cu1 Cu2 40.06(12) . .
O4 Cu1 Cu2 135.87(11) . .
O8 Cu1 Cu2 41.77(11) . .
O12 Cu1 Cu2 137.79(12) 1_455 .
O7 Cu1 Cu2 97.78(11) 2_676 .
O6 Cu2 O7 99.30(17) . .
O6 Cu2 O8 81.84(16) . .
O7 Cu2 O8 175.64(16) . .
O6 Cu2 O9 178.61(17) . .
O7 Cu2 O9 80.68(16) . .
O8 Cu2 O9 98.28(16) . .
O6 Cu2 O11 104.90(16) . .
O7 Cu2 O11 109.45(15) . .
O8 Cu2 O11 74.17(15) . .
O9 Cu2 O11 73.83(15) . .
O6 Cu2 Cu1 40.58(12) . .
O7 Cu2 Cu1 139.54(12) . .
O8 Cu2 Cu1 41.29(11) . .
O9 Cu2 Cu1 139.57(11) . .
O11 Cu2 Cu1 90.68(9) . .
O6 Cu2 Cu3 139.03(12) . .
O7 Cu2 Cu3 39.78(12) . .
O8 Cu2 Cu3 138.76(12) . .
O9 Cu2 Cu3 41.02(11) . .
O11 Cu2 Cu3 94.46(9) . .
Cu1 Cu2 Cu3 174.47(3) . .
O7 Cu3 O7 180.0 2_776 .
O7 Cu3 O9 82.22(16) 2_776 2_776
O7 Cu3 O9 97.78(16) . 2_776
O7 Cu3 O9 97.78(16) 2_776 .
O7 Cu3 O9 82.22(16) . .
O9 Cu3 O9 180.0 2_776 .
O7 Cu3 Cu2 139.77(11) 2_776 .
O7 Cu3 Cu2 40.23(11) . .
O9 Cu3 Cu2 137.89(12) 2_776 .
O9 Cu3 Cu2 42.11(12) . .
O7 Cu3 Cu2 40.23(11) 2_776 2_776
O7 Cu3 Cu2 139.77(11) . 2_776
O9 Cu3 Cu2 42.11(12) 2_776 2_776
O9 Cu3 Cu2 137.89(12) . 2_776
Cu2 Cu3 Cu2 180.0 . 2_776
O11 Cu4 O11 180.0 2_666 .
O11 Cu4 O8 86.31(15) 2_666 2_666
O11 Cu4 O8 93.69(15) . 2_666
O11 Cu4 O8 93.69(15) 2_666 .
O11 Cu4 O8 86.31(15) . .
O8 Cu4 O8 180.0 2_666 .
O11 Cu4 H8A 86.2(19) 2_666 .
O11 Cu4 H8A 93.8(19) . .
O8 Cu4 H8A 160.5(11) 2_666 .
O8 Cu4 H8A 19.5(11) . .
O11 Cu5 O12 170.26(16) . .
O11 Cu5 O9 86.60(16) . .
O12 Cu5 O9 100.29(17) . .
O11 Cu5 O12 93.37(16) . 2_766
O12 Cu5 O12 80.74(18) . 2_766
O9 Cu5 O12 172.19(15) . 2_766
O11 Cu5 Cu5 132.69(11) . 2_766
O12 Cu5 Cu5 40.96(12) . 2_766
O9 Cu5 Cu5 140.69(12) . 2_766
O12 Cu5 Cu5 39.78(12) 2_766 2_766
O11 Cu5 H9A 99.6(15) . .
O12 Cu5 H9A 88.8(15) . .
O9 Cu5 H9A 18.9(9) . .
O12 Cu5 H9A 154.8(10) 2_766 .
Cu5 Cu5 H9A 126.0(13) 2_766 .
O2 S1 O1 112.3(3) . .
O2 S1 O3 112.2(3) . .
O1 S1 O3 109.4(3) . .
O2 S1 C1 106.2(3) . .
O1 S1 C1 108.8(3) . .
O3 S1 C1 107.7(3) . .
C11 O4 Cu1 123.3(3) . .
Cu2 O6 Cu1 99.36(18) . .
Cu2 O6 H6A 147(6) . .
Cu1 O6 H6A 94(6) . .
Cu3 O7 Cu2 100.00(17) . .
Cu3 O7 Cu1 100.10(17) . 2_676
Cu2 O7 Cu1 96.43(16) . 2_676
Cu3 O7 H7A 148(5) . .
Cu2 O7 H7A 103(5) . .
Cu1 O7 H7A 99(5) 2_676 .
Cu1 O8 Cu4 108.03(19) . .
Cu1 O8 Cu2 96.93(16) . .
Cu4 O8 Cu2 106.64(18) . .
Cu1 O8 H8A 147(6) . .
Cu4 O8 H8A 64(5) . .
Cu2 O8 H8A 116(6) . .
Cu3 O9 Cu5 111.60(19) . .
Cu3 O9 Cu2 96.86(16) . .
Cu5 O9 Cu2 105.67(18) . .
Cu3 O9 H9A 119(6) . .
Cu5 O9 H9A 86(5) . .
Cu2 O9 H9A 135(5) . .
H10A O10 H10B 102(6) . .
Cu5 O11 Cu4 104.73(18) . .
Cu5 O11 Cu2 93.79(15) . .
Cu4 O11 Cu2 92.86(14) . .
Cu5 O11 H11A 100(5) . .
Cu4 O11 H11A 110(5) . .
Cu2 O11 H11A 148(5) . .
Cu5 O12 Cu1 108.13(18) . 1_655
Cu5 O12 Cu5 99.26(18) . 2_766
Cu1 O12 Cu5 111.27(19) 1_655 2_766
Cu5 O12 H12D 136(6) . .
Cu1 O12 H12D 109(6) 1_655 .
Cu5 O12 H12D 88(6) 2_766 .
H13B O13 H13A 117(4) . .
H14A O14 H14B 118(4) . .
C2 C1 C10 120.7(6) . .
C2 C1 S1 117.9(5) . .
C10 C1 S1 121.3(5) . .
C3 C2 C1 121.0(7) . .
C3 C2 H2 119.5 . .
C1 C2 H2 119.5 . .
C2 C3 C4 121.2(7) . .
C2 C3 H3 119.4 . .
C4 C3 H3 119.4 . .
C3 C4 C5 119.3(7) . .
C3 C4 H4 120.3 . .
C5 C4 H4 120.3 . .
C10 C5 C6 119.7(7) . .
C10 C5 C4 120.1(7) . .
C6 C5 C4 120.1(7) . .
C7 C6 C5 120.5(7) . .
C7 C6 H6 119.7 . .
C5 C6 H6 119.7 . .
C6 C7 C8 119.7(7) . .
C6 C7 H7 120.2 . .
C8 C7 H7 120.2 . .
C9 C8 C7 121.6(7) . .
C9 C8 H8 119.2 . .
C7 C8 H8 119.2 . .
C8 C9 C10 119.5(7) . .
C8 C9 H9 120.3 . .
C10 C9 H9 120.3 . .
C9 C10 C5 119.0(6) . .
C9 C10 C1 123.4(6) . .
C5 C10 C1 117.6(6) . .
O5 C11 O4 122.1(5) . .
O5 C11 C12 121.0(5) . .
O4 C11 C12 116.9(5) . .
C11 C12 H12A 109.5 . .
C11 C12 H12B 109.5 . .
H12A C12 H12B 109.5 . .
C11 C12 H12C 109.5 . .
H12A C12 H12C 109.5 . .
H12B C12 H12C 109.5 . .

loop_
_geom_bond_atom_site_label_1
_geom_bond_atom_site_label_2
_geom_bond_distance
_geom_bond_site_symmetry_2
Cu1 O6 1.954(4) .
Cu1 O4 1.967(4) .
Cu1 O8 1.971(4) .
Cu1 O12 1.983(4) 1_455
Cu1 O7 2.250(4) 2_676
Cu1 Cu2 2.9643(9) .
Cu2 O6 1.934(4) .
Cu2 O7 1.959(4) .
Cu2 O8 1.989(4) .
Cu2 O9 2.018(4) .
Cu2 O11 2.432(4) .
Cu2 Cu3 2.9878(7) .
Cu3 O7 1.941(4) 2_776
Cu3 O7 1.941(4) .
Cu3 O9 1.975(4) 2_776
Cu3 O9 1.975(4) .
Cu3 Cu2 2.9879(7) 2_776
Cu4 O11 1.945(4) 2_666
Cu4 O11 1.945(4) .
Cu4 O8 1.987(4) 2_666
Cu4 O8 1.987(4) .
Cu4 H8A 1.80(6) .
Cu5 O11 1.927(4) .
Cu5 O12 1.953(4) .
Cu5 O9 1.999(4) .
Cu5 O12 2.001(4) 2_766
Cu5 Cu5 3.0131(13) 2_766
Cu5 H9A 2.07(6) .
S1 O2 1.462(4) .
S1 O1 1.470(4) .
S1 O3 1.475(4) .
S1 C1 1.766(6) .
O4 C11 1.310(6) .
O5 C11 1.238(6) .
O6 H6A 0.67(3) .
O7 Cu1 2.250(4) 2_676
O7 H7A 0.68(3) .
O8 H8A 0.67(3) .
O9 H9A 0.67(3) .
O10 H10A 0.859(10) .
O10 H10B 0.860(10) .
O11 H11A 0.71(5) .
O12 Cu1 1.983(4) 1_655
O12 Cu5 2.001(4) 2_766
O12 H12D 0.67(3) .
O13 H13B 0.857(10) .
O13 H13A 0.852(10) .
O14 H14A 0.862(10) .
O14 H14B 0.867(10) .
C1 C2 1.375(8) .
C1 C10 1.433(8) .
C2 C3 1.375(9) .
C2 H2 0.9500 .
C3 C4 1.381(10) .
C3 H3 0.9500 .
C4 C5 1.428(10) .
C4 H4 0.9500 .
C5 C10 1.419(9) .
C5 C6 1.427(10) .
C6 C7 1.354(11) .
C6 H6 0.9500 .
C7 C8 1.422(10) .
C7 H7 0.9500 .
C8 C9 1.376(9) .
C8 H8 0.9500 .
C9 C10 1.418(9) .
C9 H9 0.9500 .
C11 C12 1.504(8) .
C12 H12A 0.9800 .
C12 H12B 0.9800 .
C12 H12C 0.9800 .

loop_
_geom_hbond_atom_site_label_D
_geom_hbond_atom_site_label_H
_geom_hbond_atom_site_label_A
_geom_hbond_site_symmetry_A
_geom_hbond_distance_DA
_geom_hbond_distance_DH
_geom_hbond_distance_HA
_geom_hbond_angle_DHA
_geom_hbond_publ_flag
O6 H6a O5 . 2.921(6) 0.675 2.322 149.0 no
O7 H7a O3 2_776 2.897(6) 0.677 2.298 148.6 no
O8 H8A O2 1_455 2.787(6) 0.668 2.469 111.8 no
O9 H9a O13 . 2.683(6) 0.673 2.061 154.0 no
O10 H10b O5 . 2.802(6) 0.86(5) 1.94(5) 178(6) no
O10 H10a O13 2_666 2.808(6) 0.859 2.018 152.5 no
O12 H12d O1 . 2.698(6) 0.674 2.044 163.9 no
O13 H13A O14 . 2.729(7) 0.852 1.942 152.9 no
O13 H13b O3 . 2.815(7) 0.857 1.993 160.2 no
O14 H14b O2 1_455 2.845(7) 0.867 2.175 133.8 no

loop_
_geom_torsion_atom_site_label_1
_geom_torsion_atom_site_label_2
_geom_torsion_atom_site_label_3
_geom_torsion_atom_site_label_4
_geom_torsion
O2 S1 C1 C2 -112.7(5)
O1 S1 C1 C2 126.2(5)
O3 S1 C1 C2 7.7(6)
O2 S1 C1 C10 69.1(5)
O1 S1 C1 C10 -51.9(6)
O3 S1 C1 C10 -170.5(5)
C10 C1 C2 C3 -0.4(10)
S1 C1 C2 C3 -178.6(6)
C1 C2 C3 C4 0.7(12)
C2 C3 C4 C5 0.6(12)
C3 C4 C5 C10 -2.0(11)
C3 C4 C5 C6 179.7(7)
C10 C5 C6 C7 0.0(11)
C4 C5 C6 C7 178.3(7)
C5 C6 C7 C8 0.1(12)
C6 C7 C8 C9 -1.2(12)
C7 C8 C9 C10 2.2(11)
C8 C9 C10 C5 -2.1(10)
C8 C9 C10 C1 178.5(6)
C6 C5 C10 C9 1.0(10)
C4 C5 C10 C9 -177.3(6)
C6 C5 C10 C1 -179.5(6)
C4 C5 C10 C1 2.2(10)
C2 C1 C10 C9 178.5(6)
S1 C1 C10 C9 -3.4(9)
C2 C1 C10 C5 -1.0(9)
S1 C1 C10 C5 177.2(5)
Cu1 O4 C11 O5 -3.1(7)
Cu1 O4 C11 C12 177.5(3)
